data_1557376
loop_
_publ_author_name
'Chen, Yan-Cong'
'Meng, Yan'
'Dong, Yan-Jie'
'Song, Xiao-Wei'
'Huang, Guo-Zhang'
'Zhang, Chuan-Lei'
'Ni, Zhao-Ping'
'Nava\<r\'ik, Jakub'
'Malina, Ond\<rej'
'Zbo\<ril, Radek'
'Tong, Ming-Liang'

_publ_section_title
;
 Light- and temperature-assisted spin state annealing: accessing the
 hidden multistability
;
_journal_issue 12
_journal_name_full 'Chemical Science'
_journal_page_first 3281
_journal_page_last 3289
_journal_paper_doi 10.1039/C9SC05971G
_journal_volume 11
_journal_year 2020
_chemical_formula_moiety 'C22 H14 Au2 Fe N6'
_chemical_formula_sum 'C22 H14 Au2 Fe N6'
_chemical_formula_weight 812.17
_space_group_crystal_system monoclinic
_space_group_IT_number 14
_space_group_name_Hall '-P 2ybc'
_space_group_name_H-M_alt 'P 1 21/c 1'
_atom_sites_solution_hydrogens geom
_audit_creation_date 2018-12-19
_audit_creation_method
;
Olex2 1.2
(compiled 2018.05.29 svn.r3508 for OlexSys, GUI svn.r5506)
;
_audit_update_record
;
2019-05-27 deposited with the CCDC.	2020-02-26 downloaded from the CCDC.
;
_cell_angle_alpha 90
_cell_angle_beta 96.596(2)
_cell_angle_gamma 90
_cell_formula_units_Z 4
_cell_length_a 10.8116(5)
_cell_length_b 14.4381(6)
_cell_length_c 14.9803(7)
_cell_measurement_reflns_used 9816
_cell_measurement_temperature 170(2)
_cell_measurement_theta_max 27.55
_cell_measurement_theta_min 2.74
_cell_volume 2322.93(18)
_computing_cell_refinement 'SAINT v8.37A (Bruker, 2015)'
_computing_data_reduction 'SAINT v8.37A (Bruker, 2015)'
_computing_molecular_graphics 'Olex2 (Dolomanov et al., 2009)'
_computing_publication_material 'Olex2 (Dolomanov et al., 2009)'
_computing_structure_refinement 'ShelXL (Sheldrick, 2015)'
_computing_structure_solution 'ShelXT (Sheldrick, 2015)'
_diffrn_ambient_temperature 170.0
_diffrn_detector 'CMOS active pixel sensor detector'
_diffrn_detector_type 'Bruker PHOTON 100 CMOS detector'
_diffrn_measured_fraction_theta_full 0.998
_diffrn_measured_fraction_theta_max 0.998
_diffrn_measurement_device '\k-geometry diffractometer'
_diffrn_measurement_device_type 'Bruker D8 QUEST'
_diffrn_measurement_method '\f and \w scans'
_diffrn_radiation_monochromator 'mirror optics'
_diffrn_radiation_probe x-ray
_diffrn_radiation_type MoK\a
_diffrn_radiation_wavelength 0.71073
_diffrn_reflns_av_R_equivalents 0.0383
_diffrn_reflns_av_unetI/netI 0.0145
_diffrn_reflns_Laue_measured_fraction_full 0.998
_diffrn_reflns_Laue_measured_fraction_max 0.998
_diffrn_reflns_limit_h_max 13
_diffrn_reflns_limit_h_min -13
_diffrn_reflns_limit_k_max 17
_diffrn_reflns_limit_k_min -18
_diffrn_reflns_limit_l_max 18
_diffrn_reflns_limit_l_min -18
_diffrn_reflns_number 74552
_diffrn_reflns_point_group_measured_fraction_full 0.998
_diffrn_reflns_point_group_measured_fraction_max 0.998
_diffrn_reflns_theta_full 25.242
_diffrn_reflns_theta_max 26.498
_diffrn_reflns_theta_min 2.363
_diffrn_source 'microfocus sealed X-ray tube'
_diffrn_source_type 'Incoatec I\ms Microfocus'
_diffrn_standards_number 0
_exptl_absorpt_coefficient_mu 13.237
_exptl_absorpt_correction_T_max 0.7456
_exptl_absorpt_correction_T_min 0.4758
_exptl_absorpt_correction_type multi-scan
_exptl_absorpt_process_details
'SADABS-2014/5 (Bruker,2014/5) was used for absorption correction. wR2(int) was 0.1066 before and 0.0514 after correction. The Ratio of minimum to maximum transmission is 0.6381. The \l/2 correction factor is Not present.'
_exptl_crystal_colour yellow
_exptl_crystal_colour_primary yellow
_exptl_crystal_density_diffrn 2.322
_exptl_crystal_description block
_exptl_crystal_F_000 1488
_exptl_crystal_size_max 0.176
_exptl_crystal_size_mid 0.152
_exptl_crystal_size_min 0.144
_refine_diff_density_max 2.421
_refine_diff_density_min -1.382
_refine_diff_density_rms 0.197
_refine_ls_extinction_method none
_refine_ls_goodness_of_fit_ref 1.077
_refine_ls_hydrogen_treatment constr
_refine_ls_matrix_type full
_refine_ls_number_parameters 268
_refine_ls_number_reflns 4815
_refine_ls_number_restraints 60
_refine_ls_restrained_S_all 1.082
_refine_ls_R_factor_all 0.0366
_refine_ls_R_factor_gt 0.0301
_refine_ls_shift/su_max 0.002
_refine_ls_shift/su_mean 0.000
_refine_ls_structure_factor_coef Fsqd
_refine_ls_weighting_details 'w=1/[\s^2^(Fo^2^)+(0.0278P)^2^+25.2127P] where P=(Fo^2^+2Fc^2^)/3'
_refine_ls_weighting_scheme calc
_refine_ls_wR_factor_gt 0.0704
_refine_ls_wR_factor_ref 0.0745
_reflns_Friedel_coverage 0.000
_reflns_number_gt 4141
_reflns_number_total 4815
_reflns_threshold_expression 'I > 2\s(I)'
_cod_data_source_file c9sc05971g2.cif
_cod_data_source_block 170HS
_cod_depositor_comments
;Adding full bibliography for 1557376--1557379.cif.

 Adding full bibliography for 1557376--1557379.cif.
;
_cod_database_code 1557376
_shelx_shelxl_version_number 2018/3
_shelx_space_group_comment
;
The symmetry employed for this shelxl refinement is uniquely defined
by the following loop, which should always be used as a source of
symmetry information in preference to the above space-group names.
They are only intended as comments.
;
_shelx_estimated_absorpt_t_max 0.252
_shelx_estimated_absorpt_t_min 0.204
_olex2_refinement_description
;
1. Fixed Uiso
 At 1.2 times of:
  All C(H) groups
2. Uiso/Uaniso restraints and constraints
Uanis(C17) \\sim Ueq, Uanis(C16) \\sim Ueq, Uanis(C15) \\sim Ueq, Uanis(C14)
\\sim Ueq, Uanis(N6) \\sim Ueq, Uanis(C22) \\sim Ueq, Uanis(C21) \\sim Ueq,
Uanis(C20) \\sim Ueq, Uanis(C19) \\sim Ueq, Uanis(C18) \\sim Ueq: with sigma of
0.002 and sigma for terminal atoms of 0.004
3.a Aromatic/amide H refined with riding coordinates:
 C5(H5), C7(H7), C8(H8), C9(H9), C10(H10), C12(H12), C13(H13), C14(H14),
 C17(H17), C18(H18), C19(H19), C16(H16), C21(H21), C22(H22)
3.b Fitted hexagon refined as free rotating group:
 C17(C18,C19,C20,C15,C16)
;
_olex2_submission_special_instructions 'No special instructions were received'

loop_
_space_group_symop_operation_xyz
'x, y, z'
'-x, y+1/2, -z+1/2'
'-x, -y, -z'
'x, -y-1/2, z-1/2'

loop_
_atom_site_label
_atom_site_type_symbol
_atom_site_fract_x
_atom_site_fract_y
_atom_site_fract_z
_atom_site_U_iso_or_equiv
_atom_site_adp_type
_atom_site_occupancy
_atom_site_site_symmetry_order
_atom_site_calc_flag
_atom_site_refinement_flags_posn
_atom_site_refinement_flags_adp
_atom_site_refinement_flags_occupancy
_atom_site_disorder_assembly
_atom_site_disorder_group
Au1 Au 0.58420(2) 0.76672(2) 0.50726(2) 0.02213(8) Uani 1 1 d . . . . .
Au2 Au 0.69398(2) 0.26613(2) 0.54127(2) 0.02158(8) Uani 1 1 d . . . . .
Fe1 Fe 0.63434(7) 0.49974(5) 0.27441(5) 0.01454(16) Uani 1 1 d . . . . .
N1 N 0.6072(5) 0.6127(4) 0.3631(4) 0.0267(12) Uani 1 1 d . . . . .
N2 N 0.5766(5) 0.9142(4) 0.6587(4) 0.0247(11) Uani 1 1 d . . . . .
N3 N 0.6971(5) 0.4150(4) 0.3903(4) 0.0247(11) Uani 1 1 d . . . . .
N4 N 0.6689(5) 0.1124(4) 0.6852(3) 0.0228(11) Uani 1 1 d . . . . .
N5 N 0.8264(5) 0.5468(3) 0.2669(3) 0.0194(10) Uani 1 1 d . . . . .
N6 N 0.4443(5) 0.4483(4) 0.2810(4) 0.0298(12) Uani 1 1 d . U . . .
C1 C 0.5989(6) 0.6711(5) 0.4141(4) 0.0259(13) Uani 1 1 d . . . . .
C2 C 0.5766(5) 0.8609(4) 0.6034(4) 0.0218(12) Uani 1 1 d . . . . .
C3 C 0.7013(6) 0.3618(5) 0.4466(4) 0.0245(13) Uani 1 1 d . . . . .
C4 C 0.6820(6) 0.1688(4) 0.6344(4) 0.0243(13) Uani 1 1 d . . . . .
C5 C 0.8674(6) 0.5532(4) 0.1876(4) 0.0248(13) Uani 1 1 d . . . . .
H5 H 0.810909 0.540284 0.135750 0.030 Uiso 1 1 calc R . . . .
C6 C 0.9902(6) 0.5782(5) 0.1755(5) 0.0270(14) Uani 1 1 d . . . . .
C7 C 1.0312(8) 0.5838(6) 0.0896(6) 0.045(2) Uani 1 1 d . . . . .
H7 H 0.974266 0.572436 0.037588 0.054 Uiso 1 1 calc R . . . .
C8 C 1.1521(8) 0.6055(7) 0.0807(6) 0.053(2) Uani 1 1 d . . . . .
H8 H 1.179562 0.607797 0.022739 0.063 Uiso 1 1 calc R . . . .
C9 C 1.2356(7) 0.6245(5) 0.1570(7) 0.046(2) Uani 1 1 d . . . . .
H9 H 1.319327 0.640094 0.150173 0.055 Uiso 1 1 calc R . . . .
C10 C 1.1990(6) 0.6209(5) 0.2406(6) 0.0370(18) Uani 1 1 d . . . . .
H10 H 1.257232 0.634302 0.291383 0.044 Uiso 1 1 calc R . . . .
C11 C 1.0750(6) 0.5975(5) 0.2530(5) 0.0280(14) Uani 1 1 d . . . . .
C12 C 1.0282(6) 0.5911(5) 0.3364(5) 0.0325(15) Uani 1 1 d . . . . .
H12 H 1.081244 0.603717 0.390027 0.039 Uiso 1 1 calc R . . . .
C13 C 0.9077(6) 0.5670(5) 0.3409(5) 0.0298(14) Uani 1 1 d . . . . .
H13 H 0.878539 0.564091 0.398296 0.036 Uiso 1 1 calc R . . . .
C14 C 0.3749(8) 0.4142(6) 0.2110(6) 0.046(2) Uani 1 1 d . U . . .
H14 H 0.403908 0.409690 0.153619 0.055 Uiso 1 1 calc R . . . .
C17 C 0.0519(6) 0.3219(6) 0.1643(5) 0.083(4) Uani 1 1 d . U . . .
H17 H -0.001424 0.299130 0.114234 0.100 Uiso 1 1 calc R . . . .
C18 C 0.0097(5) 0.3267(6) 0.2484(5) 0.083(3) Uani 1 1 d G U . . .
H18 H -0.072418 0.307344 0.255816 0.099 Uiso 1 1 calc R . . . .
C19 C 0.0877(7) 0.3600(6) 0.3216(4) 0.082(3) Uani 1 1 d G U . . .
H19 H 0.058927 0.363349 0.379039 0.098 Uiso 1 1 calc R . . . .
C20 C 0.2079(6) 0.3884(5) 0.3107(4) 0.055(2) Uani 1 1 d G U . . .
C15 C 0.2501(5) 0.3835(5) 0.2266(4) 0.056(2) Uani 1 1 d G U . . .
C16 C 0.1721(7) 0.3503(6) 0.1534(4) 0.078(3) Uani 1 1 d G U . . .
H16 H 0.200918 0.346923 0.095876 0.093 Uiso 1 1 calc R . . . .
C21 C 0.2801(10) 0.4247(8) 0.3785(8) 0.067(3) Uani 1 1 d . U . . .
H21 H 0.253015 0.431114 0.436304 0.081 Uiso 1 1 calc R . . . .
C22 C 0.3952(8) 0.4525(6) 0.3616(6) 0.047(2) Uani 1 1 d . U . . .
H22 H 0.447563 0.477657 0.410959 0.057 Uiso 1 1 calc R . . . .

loop_
_atom_site_aniso_label
_atom_site_aniso_U_11
_atom_site_aniso_U_22
_atom_site_aniso_U_33
_atom_site_aniso_U_23
_atom_site_aniso_U_13
_atom_site_aniso_U_12
Au1 0.02324(13) 0.02262(13) 0.02062(13) -0.00798(9) 0.00293(9) 0.00113(9)
Au2 0.02389(13) 0.02148(13) 0.01902(12) 0.00746(9) 0.00094(9) -0.00075(9)
Fe1 0.0177(4) 0.0137(4) 0.0125(4) 0.0003(3) 0.0029(3) 0.0000(3)
N1 0.034(3) 0.023(3) 0.024(3) -0.004(2) 0.008(2) 0.004(2)
N2 0.024(3) 0.028(3) 0.023(3) -0.008(2) 0.005(2) -0.003(2)
N3 0.028(3) 0.024(3) 0.022(3) 0.005(2) 0.002(2) -0.001(2)
N4 0.029(3) 0.021(3) 0.018(2) 0.005(2) 0.001(2) 0.001(2)
N5 0.018(2) 0.019(3) 0.021(2) -0.001(2) 0.0034(19) -0.0018(19)
N6 0.0277(19) 0.0284(19) 0.0334(19) 0.0055(16) 0.0039(16) 0.0007(15)
C1 0.027(3) 0.024(3) 0.026(3) 0.000(3) 0.003(3) 0.004(3)
C2 0.018(3) 0.025(3) 0.022(3) -0.005(3) 0.001(2) -0.001(2)
C3 0.023(3) 0.026(3) 0.025(3) 0.002(3) 0.002(2) -0.002(3)
C4 0.026(3) 0.022(3) 0.024(3) 0.001(3) -0.001(2) -0.001(2)
C5 0.023(3) 0.025(3) 0.026(3) 0.003(3) 0.004(2) -0.002(3)
C6 0.022(3) 0.024(3) 0.036(4) 0.003(3) 0.009(3) -0.002(3)
C7 0.037(4) 0.062(6) 0.038(4) 0.009(4) 0.013(3) -0.008(4)
C8 0.045(5) 0.065(6) 0.053(5) 0.014(4) 0.027(4) -0.007(4)
C9 0.026(4) 0.034(4) 0.082(6) 0.010(4) 0.023(4) -0.005(3)
C10 0.021(3) 0.022(3) 0.069(5) -0.004(3) 0.007(3) -0.004(3)
C11 0.022(3) 0.019(3) 0.043(4) -0.001(3) 0.005(3) 0.001(2)
C12 0.028(3) 0.034(4) 0.034(4) -0.011(3) -0.001(3) -0.004(3)
C13 0.029(3) 0.034(4) 0.025(3) -0.009(3) 0.003(3) -0.001(3)
C14 0.043(2) 0.043(3) 0.051(3) 0.0006(18) 0.0020(18) 0.0000(18)
C17 0.081(4) 0.082(4) 0.086(4) 0.000(2) 0.008(2) -0.001(2)
C18 0.084(4) 0.079(4) 0.085(4) 0.001(2) 0.008(2) 0.001(2)
C19 0.081(4) 0.080(4) 0.083(4) 0.002(2) 0.008(2) 0.001(2)
C20 0.055(3) 0.052(3) 0.058(3) 0.0051(19) 0.0111(19) 0.0024(19)
C15 0.056(3) 0.052(3) 0.060(3) -0.0011(19) -0.0016(19) 0.0020(19)
C16 0.077(4) 0.077(4) 0.079(4) -0.001(2) 0.008(2) 0.001(2)
C21 0.066(3) 0.067(3) 0.069(3) 0.0050(19) 0.0096(19) 0.0012(19)
C22 0.045(3) 0.048(3) 0.050(3) 0.0074(18) 0.0114(18) 0.0020(18)

loop_
_atom_type_symbol
_atom_type_description
_atom_type_scat_dispersion_real
_atom_type_scat_dispersion_imag
_atom_type_scat_source
C C 0.0033 0.0016 'International Tables Vol C Tables 4.2.6.8 and 6.1.1.4'
H H 0.0000 0.0000 'International Tables Vol C Tables 4.2.6.8 and 6.1.1.4'
Au Au -2.0133 8.8022 'International Tables Vol C Tables 4.2.6.8 and 6.1.1.4'
Fe Fe 0.3463 0.8444 'International Tables Vol C Tables 4.2.6.8 and 6.1.1.4'
N N 0.0061 0.0033 'International Tables Vol C Tables 4.2.6.8 and 6.1.1.4'

loop_
_geom_angle_atom_site_label_1
_geom_angle_atom_site_label_2
_geom_angle_atom_site_label_3
_geom_angle
_geom_angle_site_symmetry_1
_geom_angle_site_symmetry_3
_geom_angle_publ_flag
C1 Au1 Au2 83.12(19) . 3_666 ?
C1 Au1 C2 177.5(3) . . ?
C2 Au1 Au2 99.04(17) . 3_666 ?
C3 Au2 Au1 93.27(18) . 3_666 ?
C3 Au2 C4 178.4(3) . . ?
C4 Au2 Au1 85.17(18) . 3_666 ?
N1 Fe1 N2 90.7(2) . 4_575 ?
N1 Fe1 N3 89.1(2) . . ?
N1 Fe1 N4 177.8(2) . 4_565 ?
N1 Fe1 N5 89.6(2) . . ?
N1 Fe1 N6 92.0(2) . . ?
N2 Fe1 N3 178.5(2) 4_575 . ?
N2 Fe1 N5 88.21(19) 4_575 . ?
N2 Fe1 N6 92.6(2) 4_575 . ?
N3 Fe1 N5 90.3(2) . . ?
N3 Fe1 N6 88.9(2) . . ?
N4 Fe1 N2 89.4(2) 4_565 4_575 ?
N4 Fe1 N3 90.7(2) 4_565 . ?
N4 Fe1 N5 88.20(19) 4_565 . ?
N4 Fe1 N6 90.2(2) 4_565 . ?
N6 Fe1 N5 178.2(2) . . ?
C1 N1 Fe1 175.7(6) . . ?
C2 N2 Fe1 162.4(5) . 4_576 ?
C3 N3 Fe1 163.1(5) . . ?
C4 N4 Fe1 175.8(5) . 4_566 ?
C5 N5 Fe1 119.0(4) . . ?
C5 N5 C13 117.8(5) . . ?
C13 N5 Fe1 123.2(4) . . ?
C14 N6 Fe1 122.8(5) . . ?
C14 N6 C22 118.4(7) . . ?
C22 N6 Fe1 118.8(5) . . ?
N1 C1 Au1 176.9(6) . . ?
N2 C2 Au1 177.6(6) . . ?
N3 C3 Au2 175.2(6) . . ?
N4 C4 Au2 176.3(6) . . ?
N5 C5 C6 123.6(6) . . ?
C5 C6 C7 122.1(7) . . ?
C5 C6 C11 118.4(6) . . ?
C7 C6 C11 119.5(6) . . ?
C8 C7 C6 120.4(8) . . ?
C7 C8 C9 120.0(8) . . ?
C10 C9 C8 121.2(7) . . ?
C9 C10 C11 120.7(8) . . ?
C10 C11 C6 118.2(7) . . ?
C12 C11 C6 116.6(6) . . ?
C12 C11 C10 125.2(7) . . ?
C13 C12 C11 120.5(6) . . ?
C12 C13 N5 123.1(6) . . ?
N6 C14 C15 116.0(8) . . ?
C18 C17 C16 120.0 . . ?
C19 C18 C17 120.0 . . ?
C18 C19 C20 120.0 . . ?
C15 C20 C19 120.0 . . ?
C21 C20 C19 120.4(7) . . ?
C21 C20 C15 119.5(7) . . ?
C20 C15 C14 122.2(6) . . ?
C20 C15 C16 120.0 . . ?
C16 C15 C14 117.7(6) . . ?
C15 C16 C17 120.0 . . ?
C20 C21 C22 116.6(10) . . ?
C21 C22 N6 127.2(9) . . ?

loop_
_geom_bond_atom_site_label_1
_geom_bond_atom_site_label_2
_geom_bond_distance
_geom_bond_site_symmetry_2
_geom_bond_publ_flag
Au1 Au2 3.0489(4) 3_666 ?
Au1 C1 1.982(6) . ?
Au1 C2 1.990(6) . ?
Au2 C3 1.988(6) . ?
Au2 C4 1.995(6) . ?
Fe1 N1 2.145(5) . ?
Fe1 N2 2.165(5) 4_575 ?
Fe1 N3 2.168(5) . ?
Fe1 N4 2.159(5) 4_565 ?
Fe1 N5 2.200(5) . ?
Fe1 N6 2.198(6) . ?
N1 C1 1.149(8) . ?
N2 C2 1.131(8) . ?
N3 C3 1.138(8) . ?
N4 C4 1.135(8) . ?
N5 C5 1.318(8) . ?
N5 C13 1.364(8) . ?
N6 C14 1.313(10) . ?
N6 C22 1.376(10) . ?
C5 C6 1.408(9) . ?
C6 C7 1.411(10) . ?
C6 C11 1.421(10) . ?
C7 C8 1.366(11) . ?
C8 C9 1.400(13) . ?
C9 C10 1.357(12) . ?
C10 C11 1.415(9) . ?
C11 C12 1.404(10) . ?
C12 C13 1.358(10) . ?
C14 C15 1.464(10) . ?
C17 C18 1.3900 . ?
C17 C16 1.3900 . ?
C18 C19 1.3900 . ?
C19 C20 1.3900 . ?
C20 C15 1.3900 . ?
C20 C21 1.317(12) . ?
C15 C16 1.3900 . ?
C21 C22 1.359(13) . ?
